data_4105198
loop_
_publ_author_name
'Skye Fortier'
'Brent C. Melot'
'Guang Wu'
'Trevor W. Hayton'

_publ_contact_author_email hayton@chem.ucsb.edu
_publ_contact_author_name 'Trevor W. Hayton'
_publ_section_title
;
 Homoleptic Uranium(IV) Alkyl Complexes: Synthesis and Characterization
;
_journal_name_full 'Journal of the American Chemical Society'
_journal_page_first 15512
_journal_page_last 15521
_journal_paper_doi 10.1021/ja906516e
_journal_volume 131
_journal_year 2009
_chemical_formula_sum 'C52 H58 K2 O2.5 U'
_chemical_formula_weight 1039.21
_chemical_name_systematic
; 
 Potassium tetrahydrofuran Uranium(IV) hexakis(benzyl) 
;
_space_group_IT_number 14
_symmetry_cell_setting monoclinic
_symmetry_space_group_name_Hall '-P 2ybc'
_symmetry_space_group_name_H-M 'P 1 21/c 1'
_atom_sites_solution_hydrogens geom
_atom_sites_solution_primary direct
_atom_sites_solution_secondary difmap
_audit_creation_method SHELXL-97
_cell_angle_alpha 90.00
_cell_angle_beta 78.504(2)
_cell_angle_gamma 90.00
_cell_formula_units_Z 8
_cell_length_a 34.548(2)
_cell_length_b 14.5329(10)
_cell_length_c 19.1876(13)
_cell_measurement_temperature 150(2)
_cell_volume 9440.5(11)
_computing_structure_refinement 'SHELXL-97 (Sheldrick, 1997)'
_computing_structure_solution 'SHELXS-97 (Sheldrick, 1990)'
_diffrn_ambient_temperature 150(2)
_diffrn_measured_fraction_theta_full 0.969
_diffrn_measured_fraction_theta_max 0.969
_diffrn_measurement_device_type 'CCD area detector'
_diffrn_measurement_method 'omega scan'
_diffrn_radiation_monochromator graphite
_diffrn_radiation_source 'fine-focus sealed tube'
_diffrn_radiation_type MoK\a
_diffrn_radiation_wavelength 0.71073
_diffrn_reflns_av_R_equivalents 0.1139
_diffrn_reflns_av_sigmaI/netI 0.1145
_diffrn_reflns_limit_h_max 41
_diffrn_reflns_limit_h_min -42
_diffrn_reflns_limit_k_max 16
_diffrn_reflns_limit_k_min -17
_diffrn_reflns_limit_l_max 23
_diffrn_reflns_limit_l_min -23
_diffrn_reflns_number 79726
_diffrn_reflns_theta_full 25.68
_diffrn_reflns_theta_max 25.68
_diffrn_reflns_theta_min 1.20
_exptl_absorpt_coefficient_mu 3.654
_exptl_absorpt_correction_T_max 0.336
_exptl_absorpt_correction_T_min 0.219
_exptl_absorpt_correction_type empirical
_exptl_absorpt_process_details 'Psi Scan'
_exptl_crystal_colour dark_red
_exptl_crystal_density_diffrn 1.462
_exptl_crystal_description irregular
_exptl_crystal_F_000 4160
_exptl_crystal_size_max 0.4
_exptl_crystal_size_mid 0.35
_exptl_crystal_size_min 0.15
_refine_diff_density_max 4.529
_refine_diff_density_min -2.941
_refine_diff_density_rms 0.222
_refine_ls_extinction_method none
_refine_ls_goodness_of_fit_ref 1.121
_refine_ls_hydrogen_treatment constr
_refine_ls_matrix_type full
_refine_ls_number_parameters 946
_refine_ls_number_reflns 17377
_refine_ls_number_restraints 0
_refine_ls_restrained_S_all 1.121
_refine_ls_R_factor_all 0.1429
_refine_ls_R_factor_gt 0.0976
_refine_ls_shift/su_max 0.003
_refine_ls_shift/su_mean 0.000
_refine_ls_structure_factor_coef Fsqd
_refine_ls_weighting_details 'calc w=1/[\s^2^(Fo^2^)+(0.0371P)^2^+384.7636P] where P=(Fo^2^+2Fc^2^)/3'
_refine_ls_weighting_scheme calc
_refine_ls_wR_factor_gt 0.2363
_refine_ls_wR_factor_ref 0.2492
_reflns_number_gt 10602
_reflns_number_total 17377
_reflns_threshold_expression >2sigma(I)
_cod_data_source_file ja906516e_si_001_1.cif
_cod_data_source_block Complex_5
_cod_original_cell_volume 9440.4(11)
_cod_database_code 4105198

loop_
_symmetry_equiv_pos_as_xyz
'x, y, z'
'-x, y+1/2, -z+1/2'
'-x, -y, -z'
'x, -y-1/2, z-1/2'

loop_
_atom_site_label
_atom_site_type_symbol
_atom_site_fract_x
_atom_site_fract_y
_atom_site_fract_z
_atom_site_U_iso_or_equiv
_atom_site_adp_type
_atom_site_occupancy
_atom_site_symmetry_multiplicity
_atom_site_calc_flag
_atom_site_refinement_flags
C82 C 0.6028(5) 0.7577(15) -0.1672(10) 0.045(5) Uani 1 1 d .
H82 H 0.5906 0.7210 -0.1962 0.054 Uiso 1 1 calc R
C83 C 0.6087(6) 0.8512(15) -0.1791(10) 0.049(5) Uani 1 1 d .
H83 H 0.5994 0.8776 -0.2167 0.059 Uiso 1 1 calc R
C84 C 0.6274(6) 0.9072(13) -0.1388(10) 0.047(5) Uani 1 1 d .
H84 H 0.6313 0.9691 -0.1505 0.056 Uiso 1 1 calc R
C81 C 0.6160(5) 0.7229(14) -0.1103(9) 0.041(5) Uani 1 1 d .
H81 H 0.6122 0.6607 -0.1001 0.049 Uiso 1 1 calc R
C80 C 0.6348(5) 0.7752(11) -0.0673(8) 0.027(4) Uani 1 1 d .
H80 H 0.6436 0.7472 -0.0298 0.032 Uiso 1 1 calc R
C79 C 0.6408(5) 0.8705(12) -0.0790(9) 0.029(4) Uani 1 1 d .
C12 C 0.6570(5) 0.9283(12) -0.0306(9) 0.035(4) Uani 1 1 d .
H12A H 0.6725 0.9754 -0.0593 0.042 Uiso 1 1 calc R
H12B H 0.6755 0.8905 -0.0111 0.042 Uiso 1 1 calc R
C14 C 0.7957(5) 1.0300(13) 0.4617(10) 0.041(5) Uani 1 1 d .
H14 H 0.7770 0.9966 0.4432 0.049 Uiso 1 1 calc R
C15 C 0.7987(6) 1.0137(13) 0.5302(10) 0.042(5) Uani 1 1 d .
H15 H 0.7817 0.9722 0.5577 0.050 Uiso 1 1 calc R
C16 C 0.8278(6) 1.0603(13) 0.5598(11) 0.048(5) Uani 1 1 d .
H16 H 0.8312 1.0479 0.6058 0.057 Uiso 1 1 calc R
C17 C 0.8503(5) 1.1229(13) 0.5186(9) 0.036(4) Uani 1 1 d .
H17 H 0.8688 1.1559 0.5378 0.043 Uiso 1 1 calc R
C18 C 0.8474(5) 1.1405(12) 0.4494(8) 0.030(4) Uani 1 1 d .
H18 H 0.8643 1.1834 0.4233 0.036 Uiso 1 1 calc R
C13 C 0.8192(5) 1.0946(13) 0.4166(10) 0.037(4) Uani 1 1 d .
C1 C 0.8163(6) 1.1102(14) 0.3454(9) 0.042(5) Uani 1 1 d .
H1A H 0.8224 1.1746 0.3356 0.051 Uiso 1 1 calc R
H1B H 0.7888 1.1019 0.3428 0.051 Uiso 1 1 calc R
C57 C 0.4641(6) 0.9092(13) 0.2013(10) 0.043(5) Uani 1 1 d .
H57 H 0.4410 0.9434 0.2048 0.052 Uiso 1 1 calc R
C56 C 0.4950(6) 0.9234(12) 0.1434(10) 0.040(5) Uani 1 1 d .
H56 H 0.4924 0.9664 0.1087 0.048 Uiso 1 1 calc R
C58 C 0.4667(6) 0.8463(13) 0.2531(9) 0.038(5) Uani 1 1 d .
H58 H 0.4453 0.8365 0.2901 0.045 Uiso 1 1 calc R
C59 C 0.5010(6) 0.7976(13) 0.2507(9) 0.036(4) Uani 1 1 d .
H59 H 0.5037 0.7575 0.2872 0.043 Uiso 1 1 calc R
C60 C 0.5316(6) 0.8095(12) 0.1924(9) 0.035(4) Uani 1 1 d .
H60 H 0.5543 0.7740 0.1894 0.042 Uiso 1 1 calc R
C55 C 0.5299(5) 0.8727(12) 0.1379(9) 0.034(4) Uani 1 1 d .
C8 C 0.5635(6) 0.8858(14) 0.0780(9) 0.044(5) Uani 1 1 d .
H8A H 0.5523 0.8934 0.0358 0.053 Uiso 1 1 calc R
H8B H 0.5778 0.8280 0.0722 0.053 Uiso 1 1 calc R
K1 K 0.53355(11) 1.2817(2) -0.11913(19) 0.0307(9) Uani 1 1 d .
C73 C 0.5655(5) 1.1650(12) -0.0030(9) 0.035(4) Uani 1 1 d .
C11 C 0.5932(6) 1.0938(13) -0.0307(10) 0.049(5) Uani 1 1 d .
H11A H 0.6162 1.1205 -0.0614 0.059 Uiso 1 1 calc R
H11B H 0.5812 1.0506 -0.0585 0.059 Uiso 1 1 calc R
K4 K 0.93596(12) 0.7519(3) -0.0377(2) 0.0411(10) Uani 1 1 d .
C48 C 0.8942(7) 0.7798(14) 0.1282(11) 0.056(6) Uani 1 1 d .
H48 H 0.9104 0.7693 0.1607 0.067 Uiso 1 1 calc R
C47 C 0.8754(8) 0.7069(16) 0.1028(13) 0.064(7) Uani 1 1 d .
H47 H 0.8788 0.6486 0.1206 0.077 Uiso 1 1 calc R
C46 C 0.8528(7) 0.7150(18) 0.0545(15) 0.073(8) Uani 1 1 d .
H46 H 0.8408 0.6642 0.0385 0.088 Uiso 1 1 calc R
C45 C 0.8482(6) 0.8030(17) 0.0293(11) 0.055(6) Uani 1 1 d .
H45 H 0.8323 0.8110 -0.0040 0.066 Uiso 1 1 calc R
C44 C 0.8658(5) 0.8772(13) 0.0512(9) 0.036(4) Uani 1 1 d .
H44 H 0.8628 0.9343 0.0311 0.043 Uiso 1 1 calc R
C43 C 0.8889(5) 0.8695(14) 0.1049(10) 0.046(4) Uani 1 1 d .
C6 C 0.9043(5) 0.9523(13) 0.1284(10) 0.046(4) Uani 1 1 d .
H6A H 0.9073 0.9978 0.0907 0.055 Uiso 1 1 calc R
H6B H 0.9301 0.9404 0.1390 0.055 Uiso 1 1 calc R
C90 C 1.0254(9) 0.854(2) 0.1062(15) 0.087(3) Uani 1 1 d .
H90A H 1.0484 0.8916 0.1079 0.104 Uiso 1 1 calc R
H90B H 1.0048 0.8687 0.1470 0.104 Uiso 1 1 calc R
U1 U 0.857174(19) 1.01773(5) 0.24248(3) 0.0333(2) Uani 1 1 d .
U2 U 0.614185(18) 1.00993(5) 0.07356(3) 0.02946(19) Uani 1 1 d .
K2 K 0.69524(12) 0.7587(3) 0.2794(2) 0.0387(10) Uani 1 1 d .
K3 K 0.77121(12) 1.2674(3) 0.0407(2) 0.0422(10) Uani 1 1 d .
C100 C 0.7110(7) 1.2917(16) 0.2206(11) 0.060(2) Uani 1 1 d .
C54 C 0.6105(6) 1.1529(13) 0.2599(10) 0.040(5) Uani 1 1 d .
H54 H 0.6242 1.1993 0.2320 0.048 Uiso 1 1 calc R
O5 O 0.7299(4) 1.3463(11) 0.1617(7) 0.060(2) Uani 1 1 d .
O3 O 0.4699(4) 1.3888(9) -0.0990(6) 0.044(3) Uani 1 1 d .
C29 C 0.8931(6) 1.3540(15) 0.2333(11) 0.051(5) Uani 1 1 d .
H29 H 0.8804 1.4035 0.2589 0.061 Uiso 1 1 calc R
C51 C 0.5726(6) 1.0133(13) 0.3426(9) 0.042(5) Uani 1 1 d .
H51 H 0.5583 0.9690 0.3719 0.051 Uiso 1 1 calc R
C32 C 0.8540(5) 1.1365(12) 0.0449(10) 0.039(5) Uani 1 1 d .
H32 H 0.8747 1.1703 0.0562 0.047 Uiso 1 1 calc R
O4 O 0.7477(4) 0.6225(9) 0.2675(7) 0.051(4) Uani 1 1 d .
C53 C 0.6191(5) 1.1329(15) 0.3251(9) 0.045(4) Uani 1 1 d .
H53 H 0.6362 1.1710 0.3435 0.054 Uiso 1 1 calc R
C9 C 0.6383(6) 0.9178(12) 0.1701(9) 0.040(5) Uani 1 1 d .
H9A H 0.6490 0.9607 0.2000 0.048 Uiso 1 1 calc R
H9B H 0.6155 0.8886 0.1997 0.048 Uiso 1 1 calc R
O1 O 0.9414(5) 0.8894(13) -0.1279(9) 0.084(3) Uani 1 1 d .
C10 C 0.6768(6) 1.0999(14) 0.0764(10) 0.047(5) Uani 1 1 d .
H10A H 0.6743 1.1244 0.1241 0.057 Uiso 1 1 calc R
H10B H 0.6984 1.0559 0.0697 0.057 Uiso 1 1 calc R
C49 C 0.5808(5) 1.1027(11) 0.2352(8) 0.029(4) Uani 1 1 d .
C62 C 0.6576(5) 0.7550(12) 0.1353(9) 0.033(4) Uani 1 1 d .
H62 H 0.6311 0.7381 0.1448 0.040 Uiso 1 1 calc R
C19 C 0.9093(5) 0.9008(12) 0.3536(9) 0.033(4) Uani 1 1 d .
O2 O 0.9982(5) 0.7798(13) 0.0225(10) 0.087(3) Uani 1 1 d .
C61 C 0.6681(5) 0.8465(12) 0.1463(8) 0.031(4) Uani 1 1 d .
C66 C 0.7085(5) 0.8665(14) 0.1327(10) 0.042(5) Uani 1 1 d .
H66 H 0.7164 0.9263 0.1396 0.050 Uiso 1 1 calc R
C74 C 0.5249(5) 1.1483(12) 0.0202(9) 0.033(4) Uani 1 1 d .
H74 H 0.5155 1.0894 0.0146 0.040 Uiso 1 1 calc R
C25 C 0.9150(5) 1.1969(13) 0.2323(10) 0.036(4) Uani 1 1 d .
C20 C 0.9100(6) 0.9483(12) 0.4147(10) 0.041(5) Uani 1 1 d .
H20 H 0.8863 0.9719 0.4397 0.049 Uiso 1 1 calc R
C50 C 0.5621(5) 1.0322(13) 0.2779(9) 0.039(5) Uani 1 1 d .
H50 H 0.5424 0.9978 0.2633 0.046 Uiso 1 1 calc R
C68 C 0.7143(6) 1.1590(13) -0.0399(9) 0.039(5) Uani 1 1 d .
H68 H 0.7236 1.0999 -0.0519 0.046 Uiso 1 1 calc R
C37 C 0.7698(6) 0.8975(12) 0.2883(10) 0.037(4) Uani 1 1 d .
C5 C 0.8031(5) 0.9027(13) 0.2309(10) 0.040(5) Uani 1 1 d .
H5A H 0.7935 0.9174 0.1880 0.048 Uiso 1 1 calc R
H5B H 0.8150 0.8420 0.2242 0.048 Uiso 1 1 calc R
C67 C 0.6889(5) 1.1739(12) 0.0283(9) 0.032(4) Uani 1 1 d .
C36 C 0.7928(5) 1.0588(13) 0.0775(10) 0.042(5) Uani 1 1 d .
H36 H 0.7716 1.0375 0.1113 0.050 Uiso 1 1 calc R
C31 C 0.8220(5) 1.1108(12) 0.1009(9) 0.032(4) Uani 1 1 d .
C33 C 0.8553(8) 1.1131(17) -0.0254(12) 0.066(5) Uani 1 1 d .
H33 H 0.8766 1.1328 -0.0599 0.079 Uiso 1 1 calc R
C41 C 0.7376(8) 0.8361(17) 0.4037(11) 0.063(7) Uani 1 1 d .
H41 H 0.7375 0.7943 0.4404 0.075 Uiso 1 1 calc R
C65 C 0.7373(6) 0.8003(16) 0.1092(11) 0.052(6) Uani 1 1 d .
H65 H 0.7640 0.8150 0.1012 0.062 Uiso 1 1 calc R
C94 C 0.4164(6) 1.4589(15) -0.1330(10) 0.049(5) Uani 1 1 d .
H94A H 0.4036 1.4213 -0.1635 0.059 Uiso 1 1 calc R
H94B H 0.4091 1.5227 -0.1379 0.059 Uiso 1 1 calc R
C42 C 0.7696(6) 0.8353(14) 0.3472(10) 0.045(5) Uani 1 1 d .
H42 H 0.7906 0.7953 0.3472 0.054 Uiso 1 1 calc R
C70 C 0.7122(7) 1.3157(17) -0.0754(14) 0.065(7) Uani 1 1 d .
H70 H 0.7199 1.3619 -0.1088 0.078 Uiso 1 1 calc R
C93 C 0.4595(6) 1.4475(13) -0.1515(10) 0.045(5) Uani 1 1 d .
H93A H 0.4673 1.4203 -0.1984 0.054 Uiso 1 1 calc R
H93B H 0.4726 1.5066 -0.1515 0.054 Uiso 1 1 calc R
C75 C 0.4982(7) 1.215(2) 0.0512(10) 0.065(7) Uani 1 1 d .
H75 H 0.4715 1.2018 0.0653 0.078 Uiso 1 1 calc R
C7 C 0.5733(6) 1.1182(14) 0.1624(9) 0.044(5) Uani 1 1 d .
H7A H 0.5798 1.1813 0.1483 0.052 Uiso 1 1 calc R
H7B H 0.5455 1.1086 0.1626 0.052 Uiso 1 1 calc R
C96 C 0.4423(6) 1.4034(14) -0.0364(11) 0.051(5) Uani 1 1 d .
H96A H 0.4510 1.4528 -0.0093 0.061 Uiso 1 1 calc R
H96B H 0.4393 1.3481 -0.0075 0.061 Uiso 1 1 calc R
C72 C 0.6751(6) 1.2640(13) 0.0413(11) 0.044(5) Uani 1 1 d .
H72 H 0.6582 1.2780 0.0841 0.053 Uiso 1 1 calc R
C76 C 0.5127(11) 1.2998(19) 0.0600(12) 0.079(9) Uani 1 1 d .
H76 H 0.4956 1.3450 0.0826 0.095 Uiso 1 1 calc R
C28 C 0.9082(6) 1.3647(15) 0.1603(11) 0.051(6) Uani 1 1 d .
H28 H 0.9057 1.4197 0.1368 0.062 Uiso 1 1 calc R
C78 C 0.5780(7) 1.2562(15) 0.0059(11) 0.051(6) Uani 1 1 d .
H78 H 0.6045 1.2715 -0.0093 0.061 Uiso 1 1 calc R
C38 C 0.7370(5) 0.9559(13) 0.2934(12) 0.048(5) Uani 1 1 d .
H38 H 0.7360 0.9968 0.2565 0.058 Uiso 1 1 calc R
C63 C 0.6863(7) 0.6895(15) 0.1103(10) 0.052(6) Uani 1 1 d .
H63 H 0.6787 0.6297 0.1020 0.062 Uiso 1 1 calc R
C2 C 0.8737(6) 0.8888(13) 0.3237(10) 0.039(5) Uani 1 1 d .
H2A H 0.8513 0.8817 0.3629 0.047 Uiso 1 1 calc R
H2B H 0.8763 0.8318 0.2968 0.047 Uiso 1 1 calc R
C77 C 0.5521(11) 1.3215(17) 0.0364(13) 0.077(9) Uani 1 1 d .
H77 H 0.5609 1.3811 0.0414 0.093 Uiso 1 1 calc R
C4 C 0.8212(6) 1.1316(13) 0.1748(10) 0.043(5) Uani 1 1 d .
H4A H 0.7939 1.1351 0.1993 0.051 Uiso 1 1 calc R
H4B H 0.8328 1.1920 0.1774 0.051 Uiso 1 1 calc R
C95 C 0.4046(6) 1.4275(15) -0.0553(10) 0.049(5) Uani 1 1 d .
H95A H 0.3916 1.4766 -0.0253 0.059 Uiso 1 1 calc R
H95B H 0.3872 1.3746 -0.0509 0.059 Uiso 1 1 calc R
C21 C 0.9434(6) 0.9639(14) 0.4419(12) 0.054(6) Uani 1 1 d .
H21 H 0.9419 0.9946 0.4849 0.065 Uiso 1 1 calc R
C52 C 0.6022(6) 1.0552(15) 0.3649(9) 0.045(4) Uani 1 1 d .
H52 H 0.6114 1.0346 0.4046 0.054 Uiso 1 1 calc R
C22 C 0.9799(6) 0.9323(15) 0.4032(12) 0.056(6) Uani 1 1 d .
H22 H 1.0030 0.9425 0.4198 0.067 Uiso 1 1 calc R
C101 C 0.7862(6) 0.6283(15) 0.2244(11) 0.052(5) Uani 1 1 d .
H10C H 0.7958 0.6911 0.2225 0.062 Uiso 1 1 calc R
H10D H 0.7860 0.6078 0.1764 0.062 Uiso 1 1 calc R
C26 C 0.9304(6) 1.2053(14) 0.1599(10) 0.047(5) Uani 1 1 d .
H26 H 0.9431 1.1557 0.1345 0.056 Uiso 1 1 calc R
C69 C 0.7253(7) 1.2289(16) -0.0878(11) 0.055(6) Uani 1 1 d .
H69 H 0.7424 1.2158 -0.1306 0.066 Uiso 1 1 calc R
C27 C 0.9268(6) 1.2892(17) 0.1253(11) 0.055(6) Uani 1 1 d .
H27 H 0.9373 1.2939 0.0769 0.066 Uiso 1 1 calc R
C24 C 0.9466(5) 0.8707(13) 0.3152(10) 0.041(5) Uani 1 1 d .
H24 H 0.9481 0.8400 0.2722 0.049 Uiso 1 1 calc R
C23 C 0.9808(6) 0.8865(14) 0.3408(11) 0.047(5) Uani 1 1 d .
H23 H 1.0049 0.8655 0.3149 0.056 Uiso 1 1 calc R
C3 C 0.9151(6) 1.1072(13) 0.2688(12) 0.049(5) Uani 1 1 d .
H3A H 0.9124 1.1160 0.3196 0.059 Uiso 1 1 calc R
H3B H 0.9396 1.0745 0.2510 0.059 Uiso 1 1 calc R
C39 C 0.7058(6) 0.9543(16) 0.3525(15) 0.062(7) Uani 1 1 d .
H39 H 0.6844 0.9937 0.3541 0.074 Uiso 1 1 calc R
C30 C 0.8965(6) 1.2737(13) 0.2679(10) 0.046(5) Uani 1 1 d .
H30 H 0.8863 1.2699 0.3165 0.055 Uiso 1 1 calc R
C71 C 0.6866(6) 1.3343(15) -0.0100(14) 0.058(6) Uani 1 1 d .
H71 H 0.6770 1.3937 -0.0004 0.069 Uiso 1 1 calc R
C98 C 0.6704(7) 1.4260(16) 0.2072(11) 0.060(2) Uani 1 1 d .
C35 C 0.7940(7) 1.0378(15) 0.0075(12) 0.059(6) Uani 1 1 d .
H35 H 0.7730 1.0067 -0.0055 0.071 Uiso 1 1 calc R
C34 C 0.8269(7) 1.0630(17) -0.0448(12) 0.066(5) Uani 1 1 d .
H34 H 0.8288 1.0452 -0.0919 0.079 Uiso 1 1 calc R
C64 C 0.7248(7) 0.7113(17) 0.0980(12) 0.063(7) Uani 1 1 d .
H64 H 0.7435 0.6661 0.0817 0.075 Uiso 1 1 calc R
C97 C 0.7108(7) 1.4357(17) 0.1579(11) 0.060(2) Uani 1 1 d .
C99 C 0.6817(7) 1.3558(16) 0.2654(11) 0.060(2) Uani 1 1 d .
C40 C 0.7062(8) 0.895(2) 0.4088(15) 0.080(9) Uani 1 1 d .
H40 H 0.6859 0.8947 0.4487 0.096 Uiso 1 1 calc R
C104 C 0.7474(7) 0.558(2) 0.3210(13) 0.086(9) Uani 1 1 d .
H10E H 0.7225 0.5256 0.3313 0.103 Uiso 1 1 calc R
H10F H 0.7517 0.5880 0.3642 0.103 Uiso 1 1 calc R
C88 C 0.9778(7) 0.899(2) -0.1814(13) 0.084(3) Uani 1 1 d .
H88A H 0.9935 0.9502 -0.1695 0.101 Uiso 1 1 calc R
H88B H 0.9935 0.8434 -0.1843 0.101 Uiso 1 1 calc R
C85 C 0.9098(8) 0.901(2) -0.1662(14) 0.084(3) Uani 1 1 d .
H85A H 0.8911 0.8508 -0.1555 0.101 Uiso 1 1 calc R
H85B H 0.8959 0.9584 -0.1523 0.101 Uiso 1 1 calc R
C89 C 1.0113(9) 0.870(2) 0.0381(15) 0.087(3) Uani 1 1 d .
H89A H 0.9898 0.9137 0.0446 0.104 Uiso 1 1 calc R
H89B H 1.0325 0.8912 0.0008 0.104 Uiso 1 1 calc R
C86 C 0.9260(7) 0.902(2) -0.2372(14) 0.084(3) Uani 1 1 d .
H86A H 0.9207 0.8444 -0.2586 0.101 Uiso 1 1 calc R
H86B H 0.9141 0.9513 -0.2602 0.101 Uiso 1 1 calc R
C102 C 0.8116(8) 0.566(2) 0.2592(15) 0.101(11) Uani 1 1 d .
H10G H 0.8217 0.5983 0.2963 0.122 Uiso 1 1 calc R
H10H H 0.8336 0.5419 0.2248 0.122 Uiso 1 1 calc R
C103 C 0.7828(11) 0.491(2) 0.2900(18) 0.115(12) Uani 1 1 d .
H10I H 0.7917 0.4555 0.3268 0.138 Uiso 1 1 calc R
H10J H 0.7766 0.4497 0.2538 0.138 Uiso 1 1 calc R
C92 C 1.0066(8) 0.713(2) 0.0709(15) 0.087(3) Uani 1 1 d .
H92A H 1.0175 0.6576 0.0461 0.104 Uiso 1 1 calc R
H92B H 0.9830 0.6966 0.1052 0.104 Uiso 1 1 calc R
C91 C 1.0353(8) 0.757(2) 0.1056(15) 0.087(3) Uani 1 1 d .
H91A H 1.0620 0.7463 0.0793 0.104 Uiso 1 1 calc R
H91B H 1.0333 0.7339 0.1537 0.104 Uiso 1 1 calc R
C87 C 0.9657(7) 0.916(2) -0.2467(14) 0.084(3) Uani 1 1 d .
H87A H 0.9721 0.9788 -0.2621 0.101 Uiso 1 1 calc R
H87B H 0.9794 0.8747 -0.2831 0.101 Uiso 1 1 calc R

loop_
_atom_site_aniso_label
_atom_site_aniso_U_11
_atom_site_aniso_U_22
_atom_site_aniso_U_33
_atom_site_aniso_U_23
_atom_site_aniso_U_13
_atom_site_aniso_U_12
C82 0.032(11) 0.060(14) 0.042(11) -0.030(10) -0.010(9) 0.001(10)
C83 0.064(14) 0.060(15) 0.028(10) -0.001(10) -0.019(10) 0.020(11)
C84 0.073(15) 0.030(11) 0.035(11) 0.010(9) -0.006(10) 0.008(10)
C81 0.044(12) 0.043(12) 0.031(10) -0.002(9) 0.006(9) -0.007(9)
C80 0.034(10) 0.029(10) 0.016(8) 0.008(7) -0.003(7) -0.001(7)
C79 0.026(10) 0.033(10) 0.027(9) -0.002(7) 0.001(7) 0.005(7)
C12 0.046(12) 0.027(10) 0.030(10) 0.009(8) -0.004(8) -0.008(8)
C14 0.036(11) 0.036(11) 0.046(11) -0.017(9) 0.001(9) -0.009(8)
C15 0.044(12) 0.032(11) 0.044(11) 0.003(9) 0.006(9) 0.006(9)
C16 0.060(14) 0.033(11) 0.056(13) 0.008(10) -0.028(11) -0.004(10)
C17 0.031(11) 0.050(12) 0.030(10) -0.010(9) -0.012(8) 0.000(9)
C18 0.027(10) 0.035(10) 0.025(9) -0.007(7) 0.002(7) 0.003(8)
C13 0.024(10) 0.035(11) 0.049(12) -0.004(9) 0.003(9) -0.001(8)
C1 0.038(11) 0.048(12) 0.043(11) -0.022(9) -0.010(9) 0.006(9)
C57 0.050(13) 0.031(11) 0.048(12) -0.011(9) -0.010(10) 0.001(9)
C56 0.059(14) 0.020(10) 0.041(11) 0.003(8) -0.009(10) -0.006(9)
C58 0.044(12) 0.042(12) 0.019(9) -0.016(8) 0.015(8) -0.007(9)
C59 0.047(12) 0.039(11) 0.024(9) -0.001(8) -0.007(8) -0.007(9)
C60 0.045(12) 0.030(10) 0.032(10) 0.001(8) -0.010(9) -0.008(8)
C55 0.045(12) 0.028(10) 0.029(9) 0.005(8) -0.009(8) -0.021(8)
C8 0.043(12) 0.062(14) 0.028(10) 0.007(9) -0.007(9) -0.025(10)
K1 0.037(2) 0.028(2) 0.0291(19) 0.0013(16) -0.0122(17) -0.0016(16)
C73 0.045(12) 0.038(11) 0.031(10) -0.004(8) -0.030(9) 0.009(9)
C11 0.066(15) 0.039(12) 0.046(12) -0.001(9) -0.018(11) 0.014(10)
K4 0.041(2) 0.042(2) 0.039(2) -0.0022(19) -0.0051(19) 0.0033(19)
C48 0.077(17) 0.035(13) 0.047(13) 0.004(10) 0.008(12) 0.013(11)
C47 0.068(17) 0.043(15) 0.063(16) 0.003(12) 0.032(13) 0.012(12)
C46 0.046(15) 0.057(17) 0.10(2) -0.039(16) 0.027(14) -0.020(12)
C45 0.038(13) 0.076(18) 0.049(13) -0.021(12) -0.004(10) 0.007(11)
C44 0.045(12) 0.031(10) 0.030(10) -0.013(8) -0.001(9) 0.000(8)
C43 0.032(8) 0.043(9) 0.050(9) -0.031(7) 0.020(6) 0.002(6)
C6 0.032(8) 0.043(9) 0.050(9) -0.031(7) 0.020(6) 0.002(6)
C90 0.086(8) 0.094(9) 0.087(8) -0.004(7) -0.033(6) -0.006(7)
U1 0.0300(4) 0.0371(4) 0.0336(4) -0.0062(3) -0.0083(3) 0.0057(3)
U2 0.0271(4) 0.0336(4) 0.0265(3) -0.0059(3) -0.0024(3) -0.0034(3)
K2 0.036(2) 0.038(2) 0.042(2) -0.0037(19) -0.0050(19) -0.0011(18)
K3 0.036(2) 0.039(2) 0.053(3) 0.004(2) -0.013(2) -0.0070(19)
C100 0.062(6) 0.070(7) 0.042(5) -0.009(5) 0.000(4) 0.007(5)
C54 0.040(12) 0.040(12) 0.036(11) 0.000(9) 0.001(9) -0.004(9)
O5 0.062(6) 0.070(7) 0.042(5) -0.009(5) 0.000(4) 0.007(5)
O3 0.049(8) 0.046(8) 0.034(7) 0.015(6) -0.001(6) 0.012(6)
C29 0.060(14) 0.048(13) 0.049(13) -0.004(10) -0.020(11) 0.005(11)
C51 0.049(12) 0.038(11) 0.031(10) 0.009(9) 0.013(9) 0.011(9)
C32 0.029(11) 0.034(11) 0.059(13) 0.014(9) -0.019(10) -0.001(8)
O4 0.040(9) 0.047(9) 0.059(9) 0.006(7) 0.004(7) 0.011(7)
C53 0.037(8) 0.079(11) 0.020(7) 0.011(6) -0.005(6) -0.011(7)
C9 0.052(13) 0.035(11) 0.035(10) -0.007(8) -0.016(9) -0.001(9)
O1 0.064(7) 0.114(9) 0.077(7) 0.024(7) -0.020(6) 0.001(7)
C10 0.052(13) 0.054(13) 0.040(11) -0.003(10) -0.017(10) -0.014(10)
C49 0.037(11) 0.025(10) 0.023(9) -0.007(7) -0.005(8) 0.011(8)
C62 0.037(11) 0.029(10) 0.035(10) 0.004(8) -0.009(8) -0.002(8)
C19 0.029(10) 0.036(11) 0.036(10) 0.008(8) -0.012(8) 0.006(8)
O2 0.086(8) 0.094(9) 0.087(8) -0.004(7) -0.033(6) -0.006(7)
C61 0.039(11) 0.037(11) 0.020(8) 0.004(7) -0.011(8) 0.000(8)
C66 0.036(12) 0.052(13) 0.040(11) 0.008(9) -0.012(9) -0.006(9)
C74 0.046(12) 0.029(10) 0.027(9) 0.011(8) -0.014(9) -0.010(8)
C25 0.017(9) 0.052(13) 0.039(11) -0.005(9) -0.001(8) -0.015(8)
C20 0.042(12) 0.033(11) 0.047(12) -0.011(9) -0.004(9) 0.002(9)
C50 0.035(11) 0.050(12) 0.031(10) -0.010(9) -0.006(8) -0.003(9)
C68 0.049(12) 0.031(11) 0.038(11) -0.002(9) -0.014(9) -0.006(9)
C37 0.041(12) 0.029(10) 0.042(11) -0.009(8) -0.008(9) -0.007(8)
C5 0.028(11) 0.037(11) 0.057(12) 0.005(9) -0.009(9) -0.015(8)
C67 0.037(11) 0.031(10) 0.035(10) -0.004(8) -0.021(9) -0.005(8)
C36 0.033(11) 0.042(12) 0.053(12) 0.010(10) -0.018(9) -0.010(9)
C31 0.029(10) 0.029(10) 0.039(10) 0.005(8) -0.012(8) -0.002(8)
C33 0.076(14) 0.078(14) 0.041(9) 0.021(9) -0.008(9) 0.006(10)
C41 0.079(18) 0.069(17) 0.033(12) -0.020(11) 0.006(12) -0.039(15)
C65 0.038(13) 0.070(16) 0.048(13) 0.011(11) -0.009(10) 0.004(11)
C94 0.054(14) 0.053(13) 0.039(11) -0.004(10) -0.007(10) -0.010(10)
C42 0.048(13) 0.054(13) 0.036(11) -0.006(10) -0.014(10) -0.022(10)
C70 0.062(16) 0.060(17) 0.083(19) 0.030(14) -0.037(15) -0.009(13)
C93 0.056(14) 0.036(11) 0.037(11) 0.009(9) 0.007(10) 0.011(9)
C75 0.049(14) 0.12(2) 0.023(10) -0.002(13) -0.006(10) 0.024(15)
C7 0.039(12) 0.054(13) 0.040(11) -0.001(9) -0.015(9) 0.010(9)
C96 0.055(14) 0.045(13) 0.048(13) 0.013(10) -0.002(11) 0.012(10)
C72 0.042(12) 0.041(12) 0.056(13) 0.009(10) -0.024(10) -0.011(9)
C76 0.14(3) 0.067(19) 0.038(14) -0.025(13) -0.042(17) 0.034(19)
C28 0.058(14) 0.044(13) 0.059(14) 0.022(11) -0.027(12) 0.000(11)
C78 0.058(14) 0.051(14) 0.056(13) 0.015(11) -0.038(11) 0.004(11)
C38 0.025(11) 0.037(12) 0.075(15) -0.011(10) 0.006(10) -0.009(8)
C63 0.077(17) 0.047(13) 0.038(12) -0.017(10) -0.027(11) 0.017(12)
C2 0.046(12) 0.038(11) 0.037(10) 0.011(9) -0.015(9) 0.005(9)
C77 0.15(3) 0.050(16) 0.049(15) -0.016(12) -0.067(18) 0.021(18)
C4 0.049(12) 0.039(11) 0.051(12) -0.007(9) -0.035(10) 0.009(9)
C95 0.056(14) 0.052(13) 0.040(11) 0.006(10) -0.010(10) -0.006(10)
C21 0.052(14) 0.047(13) 0.066(15) 0.004(11) -0.016(12) 0.003(10)
C52 0.037(8) 0.079(11) 0.020(7) 0.011(6) -0.005(6) -0.011(7)
C22 0.041(13) 0.058(15) 0.073(16) 0.014(12) -0.024(12) -0.002(11)
C101 0.051(14) 0.052(14) 0.047(12) -0.009(10) 0.007(11) -0.001(10)
C26 0.056(14) 0.048(13) 0.044(12) -0.012(10) -0.029(10) -0.004(10)
C69 0.060(15) 0.061(16) 0.046(13) 0.018(11) -0.019(11) -0.014(12)
C27 0.052(14) 0.088(18) 0.034(11) 0.008(12) -0.031(10) -0.013(12)
C24 0.041(12) 0.048(12) 0.032(10) 0.017(9) -0.003(9) 0.004(9)
C23 0.041(12) 0.049(13) 0.051(13) 0.014(10) -0.012(10) 0.003(9)
C3 0.048(13) 0.033(12) 0.065(14) -0.007(10) -0.011(11) -0.012(9)
C39 0.033(13) 0.041(13) 0.10(2) -0.037(14) 0.010(13) -0.008(10)
C30 0.067(15) 0.038(12) 0.039(11) -0.002(9) -0.024(10) -0.004(10)
C71 0.045(14) 0.045(13) 0.097(19) 0.007(13) -0.048(14) 0.006(10)
C98 0.062(6) 0.070(7) 0.042(5) -0.009(5) 0.000(4) 0.007(5)
C35 0.060(15) 0.061(15) 0.070(16) -0.016(12) -0.047(13) 0.010(11)
C34 0.076(14) 0.078(14) 0.041(9) 0.021(9) -0.008(9) 0.006(10)
C64 0.058(16) 0.069(17) 0.067(15) -0.011(13) -0.028(13) 0.036(13)
C97 0.062(6) 0.070(7) 0.042(5) -0.009(5) 0.000(4) 0.007(5)
C99 0.062(6) 0.070(7) 0.042(5) -0.009(5) 0.000(4) 0.007(5)
C40 0.08(2) 0.07(2) 0.073(19) -0.049(16) 0.020(15) -0.035(16)
C104 0.048(16) 0.16(3) 0.048(14) 0.030(17) 0.007(12) -0.005(17)
C88 0.064(7) 0.114(9) 0.077(7) 0.024(7) -0.020(6) 0.001(7)
C85 0.064(7) 0.114(9) 0.077(7) 0.024(7) -0.020(6) 0.001(7)
C89 0.086(8) 0.094(9) 0.087(8) -0.004(7) -0.033(6) -0.006(7)
C86 0.064(7) 0.114(9) 0.077(7) 0.024(7) -0.020(6) 0.001(7)
C102 0.053(17) 0.17(3) 0.09(2) 0.04(2) -0.024(15) 0.016(19)
C103 0.15(3) 0.09(2) 0.12(3) 0.05(2) -0.05(2) 0.00(2)
C92 0.086(8) 0.094(9) 0.087(8) -0.004(7) -0.033(6) -0.006(7)
C91 0.086(8) 0.094(9) 0.087(8) -0.004(7) -0.033(6) -0.006(7)
C87 0.064(7) 0.114(9) 0.077(7) 0.024(7) -0.020(6) 0.001(7)

loop_
_atom_type_symbol
_atom_type_description
_atom_type_scat_dispersion_real
_atom_type_scat_dispersion_imag
_atom_type_scat_source
C C 0.0033 0.0016 'International Tables Vol C Tables 4.2.6.8 and 6.1.1.4'
H H 0.0000 0.0000 'International Tables Vol C Tables 4.2.6.8 and 6.1.1.4'
O O 0.0106 0.0060 'International Tables Vol C Tables 4.2.6.8 and 6.1.1.4'
K K 0.2009 0.2494 'International Tables Vol C Tables 4.2.6.8 and 6.1.1.4'
U U -9.6767 9.6646 'International Tables Vol C Tables 4.2.6.8 and 6.1.1.4'

loop_
_geom_angle_atom_site_label_1
_geom_angle_atom_site_label_2
_geom_angle_atom_site_label_3
_geom_angle
_geom_angle_site_symmetry_1
_geom_angle_site_symmetry_3
C81 C82 C83 115.8(17) . .
C81 C82 K2 75.7(11) . 4_575
C83 C82 K2 85.1(12) . 4_575
C84 C83 C82 124.0(17) . .
C84 C83 K2 85.3(12) . 4_575
C82 C83 K2 70.4(11) . 4_575
C83 C84 C79 119.9(18) . .
C83 C84 K2 71.8(12) . 4_575
C79 C84 K2 78.9(10) . 4_575
C82 C81 C80 123.3(18) . .
C82 C81 K2 79.2(11) . 4_575
C80 C81 K2 84.6(10) . 4_575
C81 C80 C79 121.3(15) . .
C81 C80 K2 70.8(10) . 4_575
C79 C80 K2 87.5(9) . 4_575
C80 C79 C84 115.7(16) . .
C80 C79 C12 122.2(15) . .
C84 C79 C12 122.0(16) . .
C80 C79 K2 68.9(9) . 4_575
C84 C79 K2 77.7(10) . 4_575
C12 C79 K2 126.2(11) . 4_575
C79 C12 U2 122.7(12) . .
C15 C14 C13 124.0(18) . .
C15 C14 K3 77.0(11) . 4_586
C13 C14 K3 75.9(10) . 4_586
C14 C15 C16 120.1(18) . .
C14 C15 K3 79.4(11) . 4_586
C16 C15 K3 74.7(11) . 4_586
C17 C16 C15 117.3(18) . .
C17 C16 K3 72.7(11) . 4_586
C15 C16 K3 80.3(11) . 4_586
C16 C17 C18 123.1(17) . .
C16 C17 K3 83.0(12) . 4_586
C18 C17 K3 78.8(10) . 4_586
C17 C18 C13 121.9(17) . .
C17 C18 K3 75.9(10) . 4_586
C13 C18 K3 82.9(10) . 4_586
C1 C13 C14 123.7(17) . .
C1 C13 C18 122.7(17) . .
C14 C13 C18 113.5(17) . .
C1 C13 K3 118.7(12) . 4_586
C14 C13 K3 79.5(10) . 4_586
C18 C13 K3 71.7(10) . 4_586
C13 C1 U1 121.8(13) . .
C58 C57 C56 121.7(19) . .
C58 C57 K1 77.2(10) . 3_675
C56 C57 K1 78.1(10) . 3_675
C57 C56 C55 119.6(17) . .
C57 C56 K1 76.6(10) . 3_675
C55 C56 K1 77.5(10) . 3_675
C57 C58 C59 120.3(17) . .
C57 C58 K1 78.0(10) . 3_675
C59 C58 K1 79.2(10) . 3_675
C58 C59 C60 118.4(17) . .
C58 C59 K1 76.0(10) . 3_675
C60 C59 K1 75.8(10) . 3_675
C59 C60 C55 122.9(18) . .
C59 C60 K1 79.1(10) . 3_675
C55 C60 K1 78.7(10) . 3_675
C56 C55 C60 116.9(17) . .
C56 C55 C8 121.6(17) . .
C60 C55 C8 121.4(18) . .
C56 C55 K1 77.3(10) . 3_675
C60 C55 K1 76.0(9) . 3_675
C8 C55 K1 116.9(11) . 3_675
C55 C8 U2 123.8(12) . .
O3 K1 C78 118.6(5) . .
O3 K1 C73 127.3(4) . .
C78 K1 C73 26.0(5) . .
O3 K1 C60 70.7(5) . 3_675
C78 K1 C60 142.5(5) . 3_675
C73 K1 C60 117.7(5) . 3_675
O3 K1 C58 108.9(5) . 3_675
C78 K1 C58 129.4(6) . 3_675
C73 K1 C58 108.3(5) . 3_675
C60 K1 C58 43.9(5) 3_675 3_675
O3 K1 C57 121.4(5) . 3_675
C78 K1 C57 108.0(6) . 3_675
C73 K1 C57 84.5(5) . 3_675
C60 K1 C57 50.7(5) 3_675 3_675
C58 K1 C57 24.8(5) 3_675 3_675
O3 K1 C53 120.4(5) . 4_585
C78 K1 C53 74.9(5) . 4_585
C73 K1 C53 90.9(5) . 4_585
C60 K1 C53 134.9(5) 3_675 4_585
C58 K1 C53 96.2(5) 3_675 4_585
C57 K1 C53 104.0(5) 3_675 4_585
O3 K1 C56 107.2(5) . 3_675
C78 K1 C56 102.4(5) . 3_675
C73 K1 C56 76.4(5) . 3_675
C60 K1 C56 44.0(5) 3_675 3_675
C58 K1 C56 44.4(5) 3_675 3_675
C57 K1 C56 25.2(5) 3_675 3_675
C53 K1 C56 127.2(5) 4_585 3_675
O3 K1 C55 82.1(5) . 3_675
C78 K1 C55 117.1(5) . 3_675
C73 K1 C55 92.6(5) . 3_675
C60 K1 C55 25.4(4) 3_675 3_675
C58 K1 C55 52.1(5) 3_675 3_675
C57 K1 C55 44.4(5) 3_675 3_675
C53 K1 C55 147.5(5) 4_585 3_675
C56 K1 C55 25.2(5) 3_675 3_675
O3 K1 C59 84.1(5) . 3_675
C78 K1 C59 151.5(5) . 3_675
C73 K1 C59 126.6(5) . 3_675
C60 K1 C59 25.1(4) 3_675 3_675
C58 K1 C59 24.8(5) 3_675 3_675
C57 K1 C59 43.6(5) 3_675 3_675
C53 K1 C59 109.9(5) 4_585 3_675
C56 K1 C59 51.6(5) 3_675 3_675
C55 K1 C59 44.9(4) 3_675 3_675
O3 K1 C77 94.1(6) . .
C78 K1 C77 24.6(6) . .
C73 K1 C77 44.3(5) . .
C60 K1 C77 140.7(7) 3_675 .
C58 K1 C77 152.5(6) 3_675 .
C57 K1 C77 128.6(6) 3_675 .
C53 K1 C77 84.2(7) 4_585 .
C56 K1 C77 115.1(6) 3_675 .
C55 K1 C77 119.7(7) 3_675 .
C59 K1 C77 164.6(7) 3_675 .
O3 K1 C74 106.9(4) . .
C78 K1 C74 43.8(5) . .
C73 K1 C74 25.1(4) . .
C60 K1 C74 99.1(4) 3_675 .
C58 K1 C74 107.5(5) 3_675 .
C57 K1 C74 83.0(5) 3_675 .
C53 K1 C74 115.7(5) 4_585 .
C56 K1 C74 65.6(5) 3_675 .
C55 K1 C74 74.0(4) 3_675 .
C59 K1 C74 116.2(5) 3_675 .
C77 K1 C74 49.6(6) . .
C74 C73 C78 115.7(17) . .
C74 C73 C11 122.8(17) . .
C78 C73 C11 121.4(19) . .
C74 C73 K1 81.4(9) . .
C78 C73 K1 75.0(9) . .
C11 C73 K1 115.2(11) . .
C73 C11 U2 109.0(12) . .
O1 K4 O2 102.2(6) . .
O1 K4 C46 116.4(7) . .
O2 K4 C46 120.9(7) . .
O1 K4 C47 132.4(6) . .
O2 K4 C47 96.7(7) . .
C46 K4 C47 24.6(6) . .
O1 K4 C45 91.5(6) . .
O2 K4 C45 125.7(6) . .
C46 K4 C45 25.7(6) . .
C47 K4 C45 43.3(6) . .
O1 K4 C21 132.8(6) . 4_575
O2 K4 C21 98.7(6) . 4_575
C46 K4 C21 86.7(6) . 4_575
C47 K4 C21 85.6(6) . 4_575
C45 K4 C21 109.5(6) . 4_575
O1 K4 C22 116.1(6) . 4_575
O2 K4 C22 85.1(6) . 4_575
C46 K4 C22 112.3(6) . 4_575
C47 K4 C22 108.7(6) . 4_575
C45 K4 C22 134.5(6) . 4_575
C21 K4 C22 25.6(5) 4_575 4_575
O1 K4 C20 119.1(5) . 4_575
O2 K4 C20 123.5(6) . 4_575
C46 K4 C20 74.2(6) . 4_575
C47 K4 C20 83.1(6) . 4_575
C45 K4 C20 91.7(6) . 4_575
C21 K4 C20 24.8(5) 4_575 4_575
C22 K4 C20 43.8(5) 4_575 4_575
O1 K4 C23 92.1(6) . 4_575
O2 K4 C23 95.4(5) . 4_575
C46 K4 C23 124.1(6) . 4_575
C47 K4 C23 129.3(6) . 4_575
C45 K4 C23 136.8(5) . 4_575
C21 K4 C23 43.8(6) 4_575 4_575
C22 K4 C23 24.6(5) 4_575 4_575
C20 K4 C23 49.9(5) 4_575 4_575
O1 K4 C44 82.4(5) . .
O2 K4 C44 105.7(5) . .
C46 K4 C44 44.4(6) . .
C47 K4 C44 50.3(5) . .
C45 K4 C44 24.3(5) . .
C21 K4 C44 131.1(5) 4_575 .
C22 K4 C44 156.7(6) 4_575 .
C20 K4 C44 115.8(5) 4_575 .
C23 K4 C44 158.8(5) 4_575 .
O1 K4 C48 120.7(6) . .
O2 K4 C48 78.2(6) . .
C46 K4 C48 44.2(7) . .
C47 K4 C48 24.9(6) . .
C45 K4 C48 50.6(6) . .
C21 K4 C48 104.7(6) 4_575 .
C22 K4 C48 122.9(6) 4_575 .
C20 K4 C48 107.2(5) 4_575 .
C23 K4 C48 147.2(5) 4_575 .
C44 K4 C48 43.4(5) . .
O1 K4 C24 82.3(6) . 4_575
O2 K4 C24 119.4(5) . 4_575
C46 K4 C24 109.1(6) . 4_575
C47 K4 C24 124.4(6) . 4_575
C45 K4 C24 114.4(5) . 4_575
C21 K4 C24 50.6(6) 4_575 4_575
C22 K4 C24 43.4(5) 4_575 4_575
C20 K4 C24 42.3(5) 4_575 4_575
C23 K4 C24 24.5(4) 4_575 4_575
C44 K4 C24 134.4(5) . 4_575
C48 K4 C24 149.2(6) . 4_575
C47 C48 C43 120(2) . .
C47 C48 K4 72.9(12) . .
C43 C48 K4 82.2(11) . .
C46 C47 C48 124(2) . .
C46 C47 K4 76.5(14) . .
C48 C47 K4 82.2(13) . .
C47 C46 C45 117(2) . .
C47 C46 K4 78.9(14) . .
C45 C46 K4 78.5(13) . .
C44 C45 C46 123(2) . .
C44 C45 K4 81.9(12) . .
C46 C45 K4 75.9(13) . .
C45 C44 C43 120.9(19) . .
C45 C44 K4 73.8(11) . .
C43 C44 K4 82.4(10) . .
C48 C43 C6 127(2) . .
C48 C43 C44 115.5(18) . .
C6 C43 C44 117.3(19) . .
C48 C43 K4 73.3(11) . .
C6 C43 K4 122.5(12) . .
C44 C43 K4 72.6(9) . .
C43 C6 U1 111.1(12) . .
C91 C90 C89 105(2) . .
C3 U1 C5 168.7(6) . .
C3 U1 C1 85.0(7) . .
C5 U1 C1 96.3(6) . .
C3 U1 C4 104.6(6) . .
C5 U1 C4 86.7(6) . .
C1 U1 C4 78.7(6) . .
C3 U1 C2 88.5(6) . .
C5 U1 C2 80.2(6) . .
C1 U1 C2 94.0(6) . .
C4 U1 C2 164.2(6) . .
C3 U1 C6 88.2(6) . .
C5 U1 C6 91.9(6) . .
C1 U1 C6 169.5(6) . .
C4 U1 C6 95.3(7) . .
C2 U1 C6 93.8(7) . .
C8 U2 C12 89.1(6) . .
C8 U2 C7 97.6(7) . .
C12 U2 C7 169.1(6) . .
C8 U2 C10 164.6(7) . .
C12 U2 C10 83.8(6) . .
C7 U2 C10 91.7(7) . .
C8 U2 C9 85.7(6) . .
C12 U2 C9 95.9(6) . .
C7 U2 C9 93.2(6) . .
C10 U2 C9 81.5(6) . .
C8 U2 C11 93.7(7) . .
C12 U2 C11 79.6(6) . .
C7 U2 C11 91.3(6) . .
C10 U2 C11 98.4(7) . .
C9 U2 C11 175.5(6) . .
O4 K2 C81 127.7(5) . 4_576
O4 K2 C61 122.5(5) . .
C81 K2 C61 98.7(5) 4_576 .
O4 K2 C82 126.7(5) . 4_576
C81 K2 C82 25.0(5) 4_576 4_576
C61 K2 C82 81.3(5) . 4_576
O4 K2 C66 108.4(5) . .
C81 K2 C66 120.8(5) 4_576 .
C61 K2 C66 25.5(4) . .
C82 K2 C66 106.4(5) 4_576 .
O4 K2 C39 124.0(6) . .
C81 K2 C39 77.8(5) 4_576 .
C61 K2 C39 94.2(6) . .
C82 K2 C39 96.9(6) 4_576 .
C66 K2 C39 86.7(7) . .
O4 K2 C41 85.5(6) . .
C81 K2 C41 86.3(6) 4_576 .
C61 K2 C41 134.9(6) . .
C82 K2 C41 111.3(6) 4_576 .
C66 K2 C41 118.4(6) . .
C39 K2 C41 42.8(7) . .
O4 K2 C38 110.9(5) . .
C81 K2 C38 102.3(5) 4_576 .
C61 K2 C38 85.3(5) . .
C82 K2 C38 118.5(5) 4_576 .
C66 K2 C38 69.5(6) . .
C39 K2 C38 25.0(5) . .
C41 K2 C38 50.1(6) . .
O4 K2 C40 109.6(7) . .
C81 K2 C40 69.5(6) 4_576 .
C61 K2 C40 118.0(7) . .
C82 K2 C40 93.6(6) 4_576 .
C66 K2 C40 111.0(7) . .
C39 K2 C40 24.7(6) . .
C41 K2 C40 24.3(6) . .
C38 K2 C40 43.8(6) . .
O4 K2 C62 107.0(5) . .
C81 K2 C62 97.6(5) 4_576 .
C61 K2 C62 25.1(4) . .
C82 K2 C62 74.2(5) 4_576 .
C66 K2 C62 43.3(5) . .
C39 K2 C62 118.6(6) . .
C41 K2 C62 159.9(6) . .
C38 K2 C62 110.0(5) . .
C40 K2 C62 141.1(7) . .
O4 K2 C80 105.4(4) . 4_576
C81 K2 C80 24.6(4) 4_576 4_576
C61 K2 C80 123.0(4) . 4_576
C82 K2 C80 43.8(4) 4_576 4_576
C66 K2 C80 145.2(5) . 4_576
C39 K2 C80 81.3(5) . 4_576
C41 K2 C80 72.1(5) . 4_576
C38 K2 C80 105.8(5) . 4_576
C40 K2 C80 63.8(5) . 4_576
C62 K2 C80 117.6(4) . 4_576
O4 K2 C42 73.4(5) . .
C81 K2 C42 110.5(5) 4_576 .
C61 K2 C42 124.3(5) . .
C82 K2 C42 135.5(5) 4_576 .
C66 K2 C42 101.4(5) . .
C39 K2 C42 50.6(6) . .
C41 K2 C42 24.4(5) . .
C38 K2 C42 43.5(5) . .
C40 K2 C42 43.5(6) . .
C62 K2 C42 144.0(5) . .
C80 K2 C42 95.9(5) 4_576 .
O5 K3 C17 101.3(5) . 4_585
O5 K3 C68 110.9(5) . .
C17 K3 C68 143.4(5) 4_585 .
O5 K3 C18 122.1(5) . 4_585
C17 K3 C18 25.3(4) 4_585 4_585
C68 K3 C18 118.1(5) . 4_585
O5 K3 C67 85.4(5) . .
C17 K3 C67 166.8(5) 4_585 .
C68 K3 C67 26.2(4) . .
C18 K3 C67 142.5(4) 4_585 .
O5 K3 C31 102.8(5) . .
C17 K3 C31 83.4(5) 4_585 .
C68 K3 C31 105.1(5) . .
C18 K3 C31 92.6(4) 4_585 .
C67 K3 C31 106.4(4) . .
O5 K3 C36 108.2(5) . .
C17 K3 C36 106.0(5) 4_585 .
C68 K3 C36 80.4(5) . .
C18 K3 C36 108.4(5) 4_585 .
C67 K3 C36 82.3(4) . .
C31 K3 C36 25.1(4) . .
O5 K3 C69 118.0(6) . .
C17 K3 C69 122.3(5) 4_585 .
C68 K3 C69 24.7(5) . .
C18 K3 C69 97.5(5) 4_585 .
C67 K3 C69 45.0(5) . .
C31 K3 C69 122.4(5) . .
C36 K3 C69 100.0(5) . .
O5 K3 C16 78.7(5) . 4_585
C17 K3 C16 24.4(5) 4_585 4_585
C68 K3 C16 152.8(5) . 4_585
C18 K3 C16 43.9(5) 4_585 4_585
C67 K3 C16 154.2(5) . 4_585
C31 K3 C16 97.0(5) . 4_585
C36 K3 C16 122.0(5) . 4_585
C69 K3 C16 128.1(5) . 4_585
O5 K3 C13 117.5(5) . 4_585
C17 K3 C13 44.8(4) 4_585 4_585
C68 K3 C13 102.8(5) . 4_585
C18 K3 C13 25.4(4) 4_585 4_585
C67 K3 C13 122.0(5) . 4_585
C31 K3 C13 117.2(5) . 4_585
C36 K3 C13 128.6(5) . 4_585
C69 K3 C13 78.9(5) . 4_585
C16 K3 C13 52.0(5) 4_585 4_585
O5 K3 C15 75.1(5) . 4_585
C17 K3 C15 43.0(5) 4_585 4_585
C68 K3 C15 130.4(5) . 4_585
C18 K3 C15 50.3(5) 4_585 4_585
C67 K3 C15 130.5(5) . 4_585
C31 K3 C15 122.0(5) . 4_585
C36 K3 C15 146.9(5) . 4_585
C69 K3 C15 107.3(5) . 4_585
C16 K3 C15 25.0(5) 4_585 4_585
C13 K3 C15 43.6(5) 4_585 4_585
O5 K3 C72 69.5(5) . .
C17 K3 C72 149.0(5) 4_585 .
C68 K3 C72 43.4(5) . .
C18 K3 C72 137.0(5) 4_585 .
C67 K3 C72 24.7(4) . .
C31 K3 C72 127.2(5) . .
C36 K3 C72 105.0(5) . .
C69 K3 C72 50.0(6) . .
C16 K3 C72 129.5(5) 4_585 .
C13 K3 C72 111.7(5) 4_585 .
C15 K3 C72 106.8(5) 4_585 .
O5 C100 C99 104.9(18) . .
C53 C54 C49 119.9(18) . .
C53 C54 K1 73.2(11) . 4_586
C49 C54 K1 81.2(10) . 4_586
C100 O5 C97 113.1(16) . .
C100 O5 K3 121.3(12) . .
C97 O5 K3 119.7(11) . .
C96 O3 C93 107.1(14) . .
C96 O3 K1 128.2(10) . .
C93 O3 K1 124.6(10) . .
C30 C29 C28 122(2) . .
C52 C51 C50 123.5(18) . .
C52 C51 K1 79.8(13) . 4_586
C50 C51 K1 81.4(11) . 4_586
C33 C32 C31 122.7(19) . .
C33 C32 K3 88.9(12) . .
C31 C32 K3 69.0(9) . .
C104 O4 C101 109.7(16) . .
C104 O4 K2 122.2(14) . .
C101 O4 K2 123.2(12) . .
C54 C53 C52 121.2(18) . .
C54 C53 K1 82.5(12) . 4_586
C52 C53 K1 82.9(11) . 4_586
C61 C9 U2 117.0(11) . .
C85 O1 C88 105.4(18) . .
C85 O1 K4 117.6(15) . .
C88 O1 K4 118.4(15) . .
C67 C10 U2 121.0(12) . .
C50 C49 C54 117.8(15) . .
C50 C49 C7 121.2(16) . .
C54 C49 C7 120.6(17) . .
C50 C49 K1 77.7(10) . 4_586
C54 C49 K1 74.4(10) . 4_586
C7 C49 K1 123.7(11) . 4_586
C63 C62 C61 120.9(18) . .
C63 C62 K2 85.8(10) . .
C61 C62 K2 72.6(9) . .
C20 C19 C24 115.5(16) . .
C20 C19 C2 123.8(17) . .
C24 C19 C2 120.4(17) . .
C20 C19 K4 75.0(10) . 4_576
C24 C19 K4 77.4(9) . 4_576
C2 C19 K4 121.9(11) . 4_576
C92 O2 C89 112(2) . .
C92 O2 K4 117.9(15) . .
C89 O2 K4 122.9(15) . .
C66 C61 C62 116.5(17) . .
C66 C61 C9 121.6(17) . .
C62 C61 C9 121.9(16) . .
C66 C61 K2 77.8(10) . .
C62 C61 K2 82.3(9) . .
C9 C61 K2 109.7(10) . .
C65 C66 C61 122.6(19) . .
C65 C66 K2 85.0(12) . .
C61 C66 K2 76.7(10) . .
C75 C74 C73 123.5(19) . .
C75 C74 K1 83.1(11) . .
C73 C74 K1 73.4(9) . .
C26 C25 C30 117.7(18) . .
C26 C25 C3 120.9(18) . .
C30 C25 C3 121.2(17) . .
C19 C20 C21 124.7(19) . .
C19 C20 K4 80.8(11) . 4_576
C21 C20 K4 74.9(12) . 4_576
C49 C50 C51 119.9(17) . .
C49 C50 K1 78.6(10) . 4_586
C51 C50 K1 74.6(10) . 4_586
C69 C68 C67 122.4(19) . .
C69 C68 K3 81.0(11) . .
C67 C68 K3 78.8(9) . .
C38 C37 C5 122.4(18) . .
C38 C37 C42 116.4(18) . .
C5 C37 C42 121.0(18) . .
C38 C37 K2 75.3(10) . .
C5 C37 K2 120.6(11) . .
C42 C37 K2 77.0(10) . .
C37 C5 U1 117.3(12) . .
C72 C67 C10 123.1(18) . .
C72 C67 C68 115.3(17) . .
C10 C67 C68 121.5(17) . .
C72 C67 K3 82.2(10) . .
C10 C67 K3 114.9(11) . .
C68 C67 K3 75.0(10) . .
C35 C36 C31 123.3(19) . .
C35 C36 K3 87.6(12) . .
C31 C36 K3 77.1(10) . .
C36 C31 C32 113.5(16) . .
C36 C31 C4 123.5(17) . .
C32 C31 C4 122.9(16) . .
C36 C31 K3 77.8(10) . .
C32 C31 K3 86.6(10) . .
C4 C31 K3 107.4(11) . .
C34 C33 C32 121(2) . .
C40 C41 C42 124(3) . .
C40 C41 K2 78.5(14) . .
C42 C41 K2 80.0(11) . .
C66 C65 C64 118(2) . .
C66 C65 K2 70.5(11) . .
C64 C65 K2 84.0(14) . .
C93 C94 C95 105.1(16) . .
C41 C42 C37 119(2) . .
C41 C42 K2 75.5(11) . .
C37 C42 K2 77.7(10) . .
C69 C70 C71 118(2) . .
C69 C70 K3 72.4(12) . .
C71 C70 K3 78.9(12) . .
O3 C93 C94 106.5(15) . .
C76 C75 C74 117(2) . .
C76 C75 K1 77.8(14) . .
C74 C75 K1 72.9(10) . .
C49 C7 U2 111.1(11) . .
O3 C96 C95 108.3(16) . .
C67 C72 C71 121(2) . .
C67 C72 K3 73.1(10) . .
C71 C72 K3 81.2(11) . .
C75 C76 C77 122(3) . .
C75 C76 K1 79.1(13) . .
C77 C76 K1 71.8(13) . .
C27 C28 C29 116.3(18) . .
C77 C78 C73 121(2) . .
C77 C78 K1 82.2(11) . .
C73 C78 K1 79.0(9) . .
C39 C38 C37 122(2) . .
C39 C38 K2 76.6(11) . .
C37 C38 K2 80.0(11) . .
C64 C63 C62 121(2) . .
C64 C63 K2 80.0(12) . .
C62 C63 K2 70.7(10) . .
C19 C2 U1 117.0(12) . .
C78 C77 C76 120(3) . .
C78 C77 K1 73.3(11) . .
C76 C77 K1 84.2(13) . .
C31 C4 U1 116.5(12) . .
C96 C95 C94 103.6(17) . .
C20 C21 C22 118(2) . .
C20 C21 K4 80.2(12) . 4_576
C22 C21 K4 77.5(12) . 4_576
C51 C52 C53 116.6(17) . .
C51 C52 K1 77.0(12) . 4_586
C53 C52 K1 72.0(12) . 4_586
C23 C22 C21 119(2) . .
C23 C22 K4 80.2(13) . 4_576
C21 C22 K4 76.9(12) . 4_576
O4 C101 C102 105.5(18) . .
C25 C26 C27 120(2) . .
C70 C69 C68 123(2) . .
C70 C69 K3 84.3(13) . .
C68 C69 K3 74.3(11) . .
C28 C27 C26 122.6(19) . .
C23 C24 C19 121.1(19) . .
C23 C24 K4 75.2(11) . 4_576
C19 C24 K4 77.7(10) . 4_576
C22 C23 C24 121(2) . .
C22 C23 K4 75.3(12) . 4_576
C24 C23 K4 80.3(11) . 4_576
C25 C3 U1 106.5(12) . .
C40 C39 C38 121(2) . .
C40 C39 K2 79.0(12) . .
C38 C39 K2 78.4(11) . .
C29 C30 C25 121.6(19) . .
C70 C71 C72 121(2) . .
C70 C71 K3 77.1(12) . .
C72 C71 K3 74.5(10) . .
C97 C98 C99 99.7(18) . .
C36 C35 C34 120(2) . .
C36 C35 K3 69.1(12) . .
C34 C35 K3 90.1(15) . .
C33 C34 C35 119(2) . .
C63 C64 C65 121(2) . .
C63 C64 K2 77.8(13) . .
C65 C64 K2 72.6(13) . .
O5 C97 C98 104.6(18) . .
C100 C99 C98 102.9(16) . .
C41 C40 C39 118(2) . .
C41 C40 K2 77.2(12) . .
C39 C40 K2 76.3(13) . .
O4 C104 C103 104.4(18) . .
C87 C88 O1 106(2) . .
C86 C85 O1 108(2) . .
O2 C89 C90 102(2) . .
C87 C86 C85 110(2) . .
C101 C102 C103 102(2) . .
C102 C103 C104 95(2) . .
O2 C92 C91 104(2) . .
C92 C91 C90 105(2) . .
C86 C87 C88 109(2) . .

loop_
_geom_bond_atom_site_label_1
_geom_bond_atom_site_label_2
_geom_bond_distance
_geom_bond_site_symmetry_2
C82 C81 1.36(3) .
C82 C83 1.39(3) .
C82 K2 3.161(18) 4_575
C83 C84 1.37(3) .
C83 K2 3.34(2) 4_575
C84 C79 1.42(2) .
C84 K2 3.51(2) 4_575
C81 C80 1.37(2) .
C81 K2 3.119(18) 4_575
C80 C79 1.41(2) .
C80 K2 3.287(16) 4_575
C79 C12 1.44(2) .
C79 K2 3.521(17) 4_575
C12 U2 2.532(17) .
C14 C15 1.36(3) .
C14 C13 1.42(3) .
C14 K3 3.344(18) 4_586
C15 C16 1.42(3) .
C15 K3 3.315(18) 4_586
C16 C17 1.35(3) .
C16 K3 3.243(19) 4_586
C17 C18 1.38(2) .
C17 K3 3.119(18) 4_586
C18 C13 1.43(2) .
C18 K3 3.155(16) 4_586
C13 C1 1.41(3) .
C13 K3 3.298(18) 4_586
C1 U1 2.567(17) .
C57 C58 1.37(3) .
C57 C56 1.39(3) .
C57 K1 3.184(18) 3_675
C56 C55 1.40(3) .
C56 K1 3.203(17) 3_675
C58 C59 1.37(3) .
C58 K1 3.175(16) 3_675
C59 C60 1.39(2) .
C59 K1 3.214(17) 3_675
C60 C55 1.40(2) .
C60 K1 3.173(17) 3_675
C55 C8 1.47(2) .
C55 K1 3.207(16) 3_675
C8 U2 2.504(17) .
K1 O3 2.658(13) .
K1 C78 3.119(17) .
K1 C73 3.168(16) .
K1 C60 3.173(17) 3_675
K1 C58 3.175(16) 3_675
K1 C57 3.184(18) 3_675
K1 C53 3.19(2) 4_585
K1 C56 3.203(17) 3_675
K1 C55 3.207(16) 3_675
K1 C59 3.214(17) 3_675
K1 C77 3.23(2) .
K1 C74 3.269(16) .
C73 C74 1.40(2) .
C73 C78 1.41(3) .
C73 C11 1.44(2) .
C11 U2 2.566(18) .
K4 O1 2.626(18) .
K4 O2 2.668(17) .
K4 C46 3.10(2) .
K4 C47 3.13(2) .
K4 C45 3.14(2) .
K4 C21 3.16(2) 4_575
K4 C22 3.17(2) 4_575
K4 C20 3.229(19) 4_575
K4 C23 3.23(2) 4_575
K4 C44 3.234(18) .
K4 C48 3.25(2) .
K4 C24 3.295(17) 4_575
C48 C47 1.38(3) .
C48 C43 1.40(3) .
C47 C46 1.33(3) .
C46 C45 1.39(3) .
C45 C44 1.34(3) .
C44 C43 1.43(3) .
C43 C6 1.42(2) .
C6 U1 2.631(16) .
C90 C91 1.45(4) .
C90 C89 1.50(3) .
U1 C3 2.520(18) .
U1 C5 2.550(16) .
U1 C4 2.570(16) .
U1 C2 2.572(16) .
U2 C7 2.533(19) .
U2 C10 2.538(18) .
U2 C9 2.556(17) .
K2 O4 2.661(13) .
K2 C81 3.119(18) 4_576
K2 C61 3.160(16) .
K2 C82 3.161(18) 4_576
K2 C66 3.174(18) .
K2 C39 3.22(2) .
K2 C41 3.24(2) .
K2 C38 3.245(18) .
K2 C40 3.26(2) .
K2 C62 3.282(17) .
K2 C80 3.287(16) 4_576
K2 C42 3.295(17) .
K3 O5 2.723(14) .
K3 C17 3.119(18) 4_585
K3 C68 3.155(17) .
K3 C18 3.155(17) 4_585
K3 C67 3.204(17) .
K3 C31 3.223(17) .
K3 C36 3.233(19) .
K3 C69 3.24(2) .
K3 C16 3.243(19) 4_585
K3 C13 3.298(18) 4_585
K3 C15 3.315(18) 4_585
K3 C72 3.318(19) .
C100 O5 1.43(3) .
C100 C99 1.51(3) .
C54 C53 1.37(2) .
C54 C49 1.42(2) .
C54 K1 3.302(19) 4_586
O5 C97 1.47(3) .
O3 C96 1.39(2) .
O3 C93 1.42(2) .
C29 C30 1.36(3) .
C29 C28 1.40(3) .
C51 C52 1.33(3) .
C51 C50 1.39(2) .
C51 K1 3.293(18) 4_586
C32 C33 1.38(3) .
C32 C31 1.43(2) .
O4 C104 1.38(3) .
O4 C101 1.42(2) .
C53 C52 1.42(3) .
C53 K1 3.19(2) 4_586
C9 C61 1.47(2) .
O1 C85 1.44(3) .
O1 C88 1.46(3) .
C10 C67 1.43(3) .
C49 C50 1.39(2) .
C49 C7 1.49(2) .
C49 K1 3.388(16) 4_586
C62 C63 1.39(3) .
C62 C61 1.40(2) .
C19 C20 1.37(2) .
C19 C24 1.42(2) .
C19 C2 1.47(2) .
C19 K4 3.300(16) 4_576
O2 C92 1.41(3) .
O2 C89 1.43(3) .
C61 C66 1.40(2) .
C66 C65 1.39(3) .
C74 C75 1.39(3) .
C25 C26 1.39(3) .
C25 C30 1.40(3) .
C25 C3 1.48(3) .
C20 C21 1.38(3) .
C20 K4 3.229(19) 4_576
C50 K1 3.377(18) 4_586
C68 C69 1.37(3) .
C68 C67 1.44(2) .
C37 C38 1.40(3) .
C37 C5 1.43(3) .
C37 C42 1.45(3) .
C67 C72 1.40(3) .
C36 C35 1.37(3) .
C36 C31 1.40(2) .
C31 C4 1.45(2) .
C33 C34 1.33(3) .
C41 C40 1.37(4) .
C41 C42 1.38(3) .
C65 C64 1.39(3) .
C94 C93 1.47(3) .
C94 C95 1.54(3) .
C70 C69 1.34(3) .
C70 C71 1.41(3) .
C75 C76 1.36(4) .
C96 C95 1.46(3) .
C72 C71 1.42(3) .
C76 C77 1.38(4) .
C28 C27 1.38(3) .
C78 C77 1.35(3) .
C38 C39 1.40(3) .
C63 C64 1.34(3) .
C21 C22 1.41(3) .
C21 K4 3.16(2) 4_576
C52 K1 3.33(2) 4_586
C22 C23 1.36(3) .
C22 K4 3.17(2) 4_576
C101 C102 1.51(3) .
C26 C27 1.41(3) .
C24 C23 1.39(3) .
C24 K4 3.295(17) 4_576
C23 K4 3.23(2) 4_576
C39 C40 1.39(4) .
C98 C97 1.53(3) .
C98 C99 1.62(3) .
C35 C34 1.41(3) .
C104 C103 1.59(4) .
C88 C87 1.42(3) .
C85 C86 1.37(3) .
C86 C87 1.36(3) .
C102 C103 1.52(4) .
C92 C91 1.45(3) .
